data_4110844
loop_
_publ_author_name
'Daniel J. Harrison'
'Neilson Nguyen'
'Alan J. Lough'
'Ulrich Fekl'

_publ_section_title
;
 New Insight into Reactions of Ni(S2C2(CF3)2)2 with Simple Alkenes: Alkene
 Adduct versus Dihydrodithiin Product Selectivity Is Controlled by
 [Ni(S2C2(CF3)2)2]- Anion
;
_journal_name_full 'Journal of the American Chemical Society'
_journal_page_first 11026
_journal_page_last 11027
_journal_paper_doi 10.1021/ja063030w
_journal_volume 128
_journal_year 2006
_chemical_formula_moiety 'C10 H4 F12 Ni S4, 2(C6 H6)'
_chemical_formula_sum 'C22 H16 F12 Ni S4'
_chemical_formula_weight 695.30
_chemical_name_systematic
; 
 ? 
;
_space_group_IT_number 14
_symmetry_cell_setting monoclinic
_symmetry_space_group_name_Hall '-P 2ybc'
_symmetry_space_group_name_H-M 'P 1 21/c 1'
_atom_sites_solution_hydrogens geom
_atom_sites_solution_primary direct
_atom_sites_solution_secondary difmap
_audit_creation_method SHELXL-97
_cell_angle_alpha 90.00
_cell_angle_beta 114.6040(15)
_cell_angle_gamma 90.00
_cell_formula_units_Z 4
_cell_length_a 15.4788(7)
_cell_length_b 11.2140(3)
_cell_length_c 16.5552(7)
_cell_measurement_reflns_used 19689
_cell_measurement_temperature 150(1)
_cell_measurement_theta_max 27.5
_cell_measurement_theta_min 2.7
_cell_volume 2612.73(18)
_computing_cell_refinement 'Denzo-SMN (Otwinowski & Minor, 1997)'
_computing_data_collection 'Collect (Nonius BV, 1997-2002)'
_computing_data_reduction Denzo-SMN
_computing_molecular_graphics 'SHELXTL V6.1'
_computing_publication_material 'SHELXTL V6.1'
_computing_structure_refinement 'SHELXTL V6.1(Sheldrick, 2001)'
_computing_structure_solution 'SIR-92 (Altomare et al., 1994)'
_diffrn_ambient_temperature 150(1)
_diffrn_detector_area_resol_mean 9
_diffrn_measured_fraction_theta_full 0.993
_diffrn_measured_fraction_theta_max 0.993
_diffrn_measurement_device_type 'Bruker-Nonius KappaCCD'
_diffrn_measurement_method '\f scnas and \w scans with \k offsets'
_diffrn_radiation_monochromator graphite
_diffrn_radiation_source 'fine-focus sealed tube'
_diffrn_radiation_type MoK\a
_diffrn_radiation_wavelength 0.71073
_diffrn_reflns_av_R_equivalents 0.0759
_diffrn_reflns_av_sigmaI/netI 0.0712
_diffrn_reflns_limit_h_max 19
_diffrn_reflns_limit_h_min -20
_diffrn_reflns_limit_k_max 14
_diffrn_reflns_limit_k_min -14
_diffrn_reflns_limit_l_max 21
_diffrn_reflns_limit_l_min -18
_diffrn_reflns_number 19689
_diffrn_reflns_theta_full 27.54
_diffrn_reflns_theta_max 27.54
_diffrn_reflns_theta_min 2.71
_diffrn_standards_number 0
_exptl_absorpt_coefficient_mu 1.160
_exptl_absorpt_correction_T_max 0.821
_exptl_absorpt_correction_T_min 0.553
_exptl_absorpt_correction_type multi-scan
_exptl_absorpt_process_details
;
multi-scan from symmetry-related measurements 
 Sortav (Blessing 1995)
;
_exptl_crystal_colour 'dark purple'
_exptl_crystal_density_diffrn 1.768
_exptl_crystal_description needle
_exptl_crystal_F_000 1392
_exptl_crystal_size_max 0.36
_exptl_crystal_size_mid 0.26
_exptl_crystal_size_min 0.14
_refine_diff_density_max 0.500
_refine_diff_density_min -0.667
_refine_diff_density_rms 0.108
_refine_ls_extinction_method none
_refine_ls_goodness_of_fit_ref 1.025
_refine_ls_hydrogen_treatment constr
_refine_ls_matrix_type full
_refine_ls_number_parameters 352
_refine_ls_number_reflns 5972
_refine_ls_number_restraints 0
_refine_ls_restrained_S_all 1.025
_refine_ls_R_factor_all 0.0827
_refine_ls_R_factor_gt 0.0444
_refine_ls_shift/su_max 0.000
_refine_ls_shift/su_mean 0.000
_refine_ls_structure_factor_coef Fsqd
_refine_ls_weighting_details 'calc w=1/[\s^2^(Fo^2^)+(0.0621P)^2^] where P=(Fo^2^+2Fc^2^)/3'
_refine_ls_weighting_scheme calc
_refine_ls_wR_factor_gt 0.1016
_refine_ls_wR_factor_ref 0.1207
_reflns_number_gt 4079
_reflns_number_total 5972
_reflns_threshold_expression I>2\s(I)
_cod_data_source_file ja063030wsi20060428_101802.cif
_cod_data_source_block k0655
_cod_original_sg_symbol_H-M 'P 21/c'
_cod_database_code 4110844

loop_
_symmetry_equiv_pos_as_xyz
'x, y, z'
'-x, y+1/2, -z+1/2'
'-x, -y, -z'
'x, -y-1/2, z-1/2'

loop_
_atom_site_label
_atom_site_type_symbol
_atom_site_fract_x
_atom_site_fract_y
_atom_site_fract_z
_atom_site_U_iso_or_equiv
_atom_site_adp_type
_atom_site_occupancy
_atom_site_symmetry_multiplicity
_atom_site_calc_flag
_atom_site_refinement_flags
Ni1 Ni 0.08261(3) 0.57482(3) 0.48355(2) 0.02493(13) Uani 1 1 d .
S1 S 0.10567(5) 0.69515(6) 0.59275(5) 0.02759(18) Uani 1 1 d .
S2 S -0.06029(5) 0.63965(6) 0.40982(5) 0.02901(19) Uani 1 1 d .
S3 S 0.23284(5) 0.53856(7) 0.55551(5) 0.02839(18) Uani 1 1 d .
S4 S 0.07560(5) 0.47660(6) 0.36861(5) 0.02740(18) Uani 1 1 d .
F1 F -0.04264(15) 0.97978(16) 0.57934(14) 0.0483(5) Uani 1 1 d .
F2 F 0.09271(14) 0.91361(16) 0.67187(13) 0.0421(5) Uani 1 1 d .
F3 F -0.03547(16) 0.84151(17) 0.67207(14) 0.0494(5) Uani 1 1 d .
F4 F -0.19574(14) 0.82542(18) 0.50682(14) 0.0486(5) Uani 1 1 d .
F5 F -0.16383(14) 0.92401(15) 0.41089(13) 0.0440(5) Uani 1 1 d .
F6 F -0.23160(13) 0.75343(17) 0.37659(14) 0.0492(5) Uani 1 1 d .
F7 F 0.39209(16) 0.3406(2) 0.53981(16) 0.0619(6) Uani 1 1 d .
F8 F 0.40064(15) 0.4598(2) 0.44212(15) 0.0592(6) Uani 1 1 d .
F9 F 0.42160(14) 0.5254(2) 0.57087(14) 0.0548(6) Uani 1 1 d .
F10 F 0.26902(15) 0.28218(17) 0.35983(14) 0.0484(5) Uani 1 1 d .
F11 F 0.25307(14) 0.44497(16) 0.28561(12) 0.0412(5) Uani 1 1 d .
F12 F 0.13253(14) 0.33465(17) 0.26190(13) 0.0442(5) Uani 1 1 d .
C1 C 0.0043(2) 0.7878(2) 0.5535(2) 0.0291(7) Uani 1 1 d .
C2 C -0.0683(2) 0.7552(3) 0.4761(2) 0.0285(7) Uani 1 1 d .
C3 C 0.2659(2) 0.4791(3) 0.4739(2) 0.0297(7) Uani 1 1 d .
C4 C 0.1941(2) 0.4447(2) 0.3966(2) 0.0278(7) Uani 1 1 d .
C5 C 0.1976(2) 0.7799(3) 0.5740(2) 0.0381(8) Uani 1 1 d .
H5A H 0.1688 0.8212 0.5159 0.046 Uiso 1 1 calc R
H5B H 0.2255 0.8409 0.6210 0.046 Uiso 1 1 calc R
C6 C 0.2754(2) 0.6949(3) 0.5751(2) 0.0364(8) Uani 1 1 d .
H6A H 0.3308 0.7005 0.6333 0.044 Uiso 1 1 calc R
H6B H 0.2964 0.7191 0.5286 0.044 Uiso 1 1 calc R
C7 C 0.0035(3) 0.8803(3) 0.6184(2) 0.0378(8) Uani 1 1 d .
C8 C -0.1652(2) 0.8146(3) 0.4424(2) 0.0368(8) Uani 1 1 d .
C9 C 0.3696(2) 0.4503(3) 0.5054(2) 0.0434(9) Uani 1 1 d .
C10 C 0.2118(2) 0.3757(3) 0.3257(2) 0.0331(7) Uani 1 1 d .
C1S C 0.5185(4) 0.3452(6) 0.9225(4) 0.0814(16) Uani 1 1 d .
H1SA H 0.5058 0.3128 0.9694 0.098 Uiso 1 1 calc R
C2S C 0.5771(4) 0.4382(6) 0.9389(4) 0.0836(17) Uani 1 1 d .
H2SA H 0.6059 0.4710 0.9970 0.100 Uiso 1 1 calc R
C3S C 0.5957(3) 0.4871(4) 0.8701(4) 0.0809(17) Uani 1 1 d .
H3SA H 0.6365 0.5541 0.8803 0.097 Uiso 1 1 calc R
C4S C 0.5527(3) 0.4347(4) 0.7853(3) 0.0676(13) Uani 1 1 d .
H4SA H 0.5644 0.4642 0.7370 0.081 Uiso 1 1 calc R
C5S C 0.4939(3) 0.3407(4) 0.7749(3) 0.0647(12) Uani 1 1 d .
H5SA H 0.4635 0.3053 0.7178 0.078 Uiso 1 1 calc R
C6S C 0.4772(3) 0.2962(4) 0.8414(4) 0.0701(13) Uani 1 1 d .
H6SA H 0.4359 0.2297 0.8315 0.084 Uiso 1 1 calc R
C7S C 0.3024(3) 0.7372(4) 0.8291(3) 0.0663(13) Uani 1 1 d .
H7SA H 0.3376 0.8090 0.8372 0.080 Uiso 1 1 calc R
C8S C 0.3367(3) 0.6305(5) 0.8102(3) 0.0726(14) Uani 1 1 d .
H8SA H 0.3953 0.6290 0.8045 0.087 Uiso 1 1 calc R
C9S C 0.2849(4) 0.5276(4) 0.7998(3) 0.0670(13) Uani 1 1 d .
H9SA H 0.3081 0.4545 0.7874 0.080 Uiso 1 1 calc R
C10S C 0.2015(3) 0.5299(3) 0.8071(3) 0.0563(11) Uani 1 1 d .
H10A H 0.1661 0.4585 0.7998 0.068 Uiso 1 1 calc R
C11S C 0.1679(3) 0.6331(4) 0.8246(2) 0.0517(10) Uani 1 1 d .
H11A H 0.1088 0.6334 0.8293 0.062 Uiso 1 1 calc R
C12S C 0.2171(3) 0.7365(3) 0.8358(2) 0.0548(11) Uani 1 1 d .
H12A H 0.1924 0.8083 0.8482 0.066 Uiso 1 1 calc R

loop_
_atom_site_aniso_label
_atom_site_aniso_U_11
_atom_site_aniso_U_22
_atom_site_aniso_U_33
_atom_site_aniso_U_23
_atom_site_aniso_U_13
_atom_site_aniso_U_12
Ni1 0.0244(2) 0.0271(2) 0.0258(2) -0.00224(15) 0.01298(17) -0.00128(15)
S1 0.0299(4) 0.0287(4) 0.0275(4) -0.0019(3) 0.0152(3) -0.0011(3)
S2 0.0272(4) 0.0329(4) 0.0285(4) -0.0008(3) 0.0131(3) 0.0010(3)
S3 0.0262(4) 0.0345(4) 0.0265(4) -0.0025(3) 0.0131(3) -0.0007(3)
S4 0.0266(4) 0.0322(4) 0.0255(4) -0.0025(3) 0.0130(3) -0.0014(3)
F1 0.0595(14) 0.0312(10) 0.0584(14) -0.0026(9) 0.0286(11) 0.0112(9)
F2 0.0430(12) 0.0409(11) 0.0447(12) -0.0150(8) 0.0206(10) -0.0065(8)
F3 0.0658(15) 0.0488(12) 0.0534(13) -0.0093(9) 0.0445(12) -0.0092(10)
F4 0.0439(12) 0.0584(12) 0.0577(13) 0.0140(10) 0.0352(11) 0.0150(10)
F5 0.0479(13) 0.0361(11) 0.0509(12) 0.0138(8) 0.0236(10) 0.0128(8)
F6 0.0284(11) 0.0518(12) 0.0598(13) -0.0047(10) 0.0108(10) 0.0057(9)
F7 0.0481(14) 0.0663(15) 0.0643(15) 0.0075(11) 0.0166(12) 0.0248(11)
F8 0.0327(12) 0.1018(18) 0.0507(14) -0.0122(12) 0.0250(11) 0.0012(11)
F9 0.0244(11) 0.0809(15) 0.0538(13) -0.0215(11) 0.0112(10) -0.0007(10)
F10 0.0597(14) 0.0423(11) 0.0514(13) -0.0023(9) 0.0314(11) 0.0165(9)
F11 0.0430(12) 0.0539(11) 0.0388(11) -0.0042(9) 0.0291(10) -0.0047(9)
F12 0.0416(12) 0.0532(12) 0.0437(12) -0.0206(9) 0.0236(10) -0.0110(9)
C1 0.0333(18) 0.0261(15) 0.0375(18) 0.0025(12) 0.0244(15) 0.0008(12)
C2 0.0301(17) 0.0256(15) 0.0376(18) 0.0047(12) 0.0218(15) 0.0019(12)
C3 0.0271(17) 0.0356(17) 0.0318(17) 0.0015(13) 0.0176(14) 0.0032(13)
C4 0.0300(17) 0.0278(15) 0.0325(17) 0.0007(12) 0.0199(14) 0.0020(12)
C5 0.0374(19) 0.0312(17) 0.052(2) -0.0084(14) 0.0252(17) -0.0081(14)
C6 0.0327(18) 0.0377(18) 0.042(2) -0.0090(14) 0.0190(16) -0.0089(14)
C7 0.046(2) 0.0338(18) 0.043(2) -0.0016(14) 0.0274(18) -0.0019(15)
C8 0.038(2) 0.0374(18) 0.042(2) 0.0051(15) 0.0230(16) 0.0043(15)
C9 0.032(2) 0.059(2) 0.041(2) -0.0096(17) 0.0172(17) 0.0065(16)
C10 0.0328(18) 0.0348(17) 0.0360(18) -0.0023(13) 0.0188(15) -0.0012(14)
C1S 0.072(4) 0.110(4) 0.084(4) 0.035(3) 0.055(3) 0.042(3)
C2S 0.073(4) 0.103(4) 0.054(3) -0.016(3) 0.006(3) 0.043(3)
C3S 0.033(2) 0.055(3) 0.138(5) -0.002(3) 0.018(3) 0.0039(19)
C4S 0.056(3) 0.087(3) 0.073(3) 0.029(3) 0.039(3) 0.017(3)
C5S 0.051(3) 0.073(3) 0.059(3) -0.004(2) 0.011(2) 0.014(2)
C6S 0.044(3) 0.074(3) 0.094(4) 0.022(3) 0.031(3) 0.012(2)
C7S 0.071(3) 0.064(3) 0.049(3) 0.013(2) 0.010(2) -0.026(2)
C8S 0.043(3) 0.128(5) 0.053(3) 0.026(3) 0.026(2) 0.021(3)
C9S 0.097(4) 0.058(3) 0.049(3) 0.012(2) 0.033(3) 0.036(3)
C10S 0.081(3) 0.045(2) 0.046(2) 0.0026(17) 0.030(2) -0.008(2)
C11S 0.047(2) 0.076(3) 0.036(2) 0.0049(18) 0.0216(18) -0.001(2)
C12S 0.076(3) 0.044(2) 0.040(2) -0.0035(16) 0.020(2) 0.012(2)

loop_
_atom_type_symbol
_atom_type_description
_atom_type_scat_dispersion_real
_atom_type_scat_dispersion_imag
_atom_type_scat_source
C C 0.0033 0.0016 'International Tables Vol C Tables 4.2.6.8 and 6.1.1.4'
H H 0.0000 0.0000 'International Tables Vol C Tables 4.2.6.8 and 6.1.1.4'
F F 0.0171 0.0103 'International Tables Vol C Tables 4.2.6.8 and 6.1.1.4'
S S 0.1246 0.1234 'International Tables Vol C Tables 4.2.6.8 and 6.1.1.4'
Ni Ni 0.3393 1.1124 'International Tables Vol C Tables 4.2.6.8 and 6.1.1.4'

loop_
_geom_angle_atom_site_label_1
_geom_angle_atom_site_label_2
_geom_angle_atom_site_label_3
_geom_angle
S2 Ni1 S4 90.56(3)
S2 Ni1 S1 92.07(3)
S4 Ni1 S1 169.66(3)
S2 Ni1 S3 170.84(3)
S4 Ni1 S3 92.14(3)
S1 Ni1 S3 83.78(3)
C1 S1 C5 105.40(15)
C1 S1 Ni1 104.33(11)
C5 S1 Ni1 92.92(11)
C2 S2 Ni1 102.71(11)
C3 S3 C6 107.23(15)
C3 S3 Ni1 103.73(11)
C6 S3 Ni1 98.10(11)
C4 S4 Ni1 102.14(11)
C2 C1 C7 127.9(3)
C2 C1 S1 116.6(2)
C7 C1 S1 114.5(2)
C1 C2 C8 122.1(3)
C1 C2 S2 123.4(2)
C8 C2 S2 114.5(2)
C4 C3 C9 127.2(3)
C4 C3 S3 116.4(2)
C9 C3 S3 115.1(2)
C3 C4 C10 122.1(3)
C3 C4 S4 123.7(2)
C10 C4 S4 114.2(2)
C6 C5 S1 109.7(2)
C5 C6 S3 111.5(2)
F1 C7 F3 107.1(3)
F1 C7 F2 106.4(3)
F3 C7 F2 106.0(3)
F1 C7 C1 113.2(3)
F3 C7 C1 113.1(3)
F2 C7 C1 110.6(3)
F6 C8 F5 106.6(3)
F6 C8 F4 106.8(3)
F5 C8 F4 107.2(2)
F6 C8 C2 112.4(3)
F5 C8 C2 111.9(3)
F4 C8 C2 111.7(3)
F8 C9 F7 107.1(3)
F8 C9 F9 107.1(3)
F7 C9 F9 105.7(3)
F8 C9 C3 113.2(3)
F7 C9 C3 113.4(3)
F9 C9 C3 109.9(3)
F12 C10 F10 107.1(2)
F12 C10 F11 106.3(3)
F10 C10 F11 107.2(3)
F12 C10 C4 112.7(3)
F10 C10 C4 111.9(3)
F11 C10 C4 111.3(2)
C2S C1S C6S 121.7(5)
C1S C2S C3S 119.6(5)
C2S C3S C4S 118.4(5)
C5S C4S C3S 117.8(4)
C6S C5S C4S 122.6(5)
C5S C6S C1S 119.9(5)
C12S C7S C8S 118.8(4)
C9S C8S C7S 119.4(4)
C10S C9S C8S 120.2(4)
C9S C10S C11S 120.4(4)
C10S C11S C12S 121.2(4)
C11S C12S C7S 119.9(4)

loop_
_geom_bond_atom_site_label_1
_geom_bond_atom_site_label_2
_geom_bond_distance
Ni1 S2 2.1594(8)
Ni1 S4 2.1620(8)
Ni1 S1 2.1632(8)
Ni1 S3 2.1646(9)
S1 C1 1.765(3)
S1 C5 1.842(3)
S2 C2 1.735(3)
S3 C3 1.763(3)
S3 C6 1.854(3)
S4 C4 1.731(3)
F1 C7 1.337(4)
F2 C7 1.346(4)
F3 C7 1.338(4)
F4 C8 1.341(4)
F5 C8 1.337(4)
F6 C8 1.335(4)
F7 C9 1.339(4)
F8 C9 1.327(4)
F9 C9 1.344(4)
F10 C10 1.337(4)
F11 C10 1.343(4)
F12 C10 1.325(4)
C1 C2 1.356(4)
C1 C7 1.497(4)
C2 C8 1.519(4)
C3 C4 1.356(4)
C3 C9 1.502(5)
C4 C10 1.523(4)
C5 C6 1.530(4)
C1S C2S 1.334(8)
C1S C6S 1.340(7)
C2S C3S 1.398(8)
C3S C4S 1.407(7)
C4S C5S 1.355(6)
C5S C6S 1.330(6)
C7S C12S 1.371(6)
C7S C8S 1.397(7)
C8S C9S 1.374(7)
C9S C10S 1.346(6)
C10S C11S 1.349(5)
C11S C12S 1.356(6)
